data_8100011
loop_
_publ_author_name
'Li, Xia '
'Zou, Ying-Quan'
'Song, Hai-Bin'

_publ_section_title
;
Crystal structure of di(1,10-phenanthroline-N,N')di[\m-(2-furancarboxylato-
O,O')-\m-(2-furancarboxylato- O,O':O']di(nitrato)disamarium(III), 
Sm~2~(NO~3~)~2~(C~5~H~3~O~3~)~4~(C~12~H~8~N~2~)~2~
;
_journal_issue 1
_journal_name_full 'Zeitschrift f\"ur Kristallographie - New Crystal Structures'
_journal_page_first 26
_journal_page_last 28
_journal_volume 219
_journal_year 2004
_chemical_formula_moiety 'C22 H14 N3 O9 Sm'
_chemical_formula_sum 'C22 H14 N3 O9 Sm'
_chemical_formula_weight 614.71
_space_group_IT_number 2
_symmetry_cell_setting triclinic
_symmetry_space_group_name_Hall '-P 1'
_symmetry_space_group_name_H-M 'P -1'
_cell_angle_alpha 81.437(6)
_cell_angle_beta 88.599(6)
_cell_angle_gamma 67.888(5)
_cell_formula_units_Z 2
_cell_length_a 10.400(4)
_cell_length_b 10.584(4)
_cell_length_c 11.093(4)
_cell_measurement_temperature 293(2)
_cell_volume 1117.9(7)
_diffrn_ambient_temperature 293(2)
_exptl_crystal_density_diffrn 1.826
_cod_depositor_comments
;
The following automatic conversions were performed:
'_symmetry_cell_setting' value 'Triclinic' changed to 'triclinic'
according to '/home/saulius/struct/CIF-dictionaries/cif_core.dic'
dictionary named 'cif_core.dic' version 2.4.1 from 2010-06-29.

Automatic conversion script
Id: cif_fix_enum 1527 2010-12-29 10:47:43Z saulius 
;
_cod_database_code 8100011

loop_
_symmetry_equiv_pos_as_xyz
'x, y, z'
'-x, -y, -z'

loop_
_atom_site_label
_atom_site_type_symbol
_atom_site_fract_x
_atom_site_fract_y
_atom_site_fract_z
_atom_site_U_iso_or_equiv
_atom_site_adp_type
_atom_site_occupancy
_atom_site_symmetry_multiplicity
_atom_site_Wyckoff_symbol
_atom_site_calc_flag
_atom_site_refinement_flags
_atom_site_disorder_assembly
_atom_site_disorder_group
Sm1 Sm 0.01374(3) 0.86766(2) 0.15208(2) 0.02781(8) Uani 1 2 i d . . .
N1 N 0.0263(4) 0.6140(4) 0.2040(3) 0.0376(9) Uani 1 2 i d . . .
N2 N -0.1140(4) 0.8115(4) 0.3449(3) 0.0364(9) Uani 1 2 i d . . .
N3 N 0.2124(5) 0.8200(5) 0.3537(4) 0.0511(12) Uani 1 2 i d . . .
O1 O -0.1312(3) 0.9917(3) -0.0590(3) 0.0381(8) Uani 1 2 i d . . .
O2 O -0.1887(3) 0.8402(3) 0.0654(3) 0.0440(8) Uani 1 2 i d . . .
O3 O -0.3772(4) 1.0701(4) -0.1924(4) 0.0623(11) Uani 1 2 i d . . .
O4 O 0.1461(3) 0.7582(3) -0.0064(3) 0.0428(8) Uani 1 2 i d . A .
O5 O 0.1504(3) 0.9064(3) -0.1728(3) 0.0392(8) Uani 1 2 i d . . .
O7 O 0.1094(4) 0.9332(4) 0.3333(3) 0.0503(9) Uani 1 2 i d . . .
O8 O 0.2232(4) 0.7312(4) 0.2846(3) 0.0529(10) Uani 1 2 i d . . .
O9 O 0.2986(5) 0.7955(5) 0.4372(4) 0.0790(14) Uani 1 2 i d . . .
C1 C 0.0942(6) 0.5174(5) 0.1372(5) 0.0523(14) Uani 1 2 i d . . .
H1 H 0.1499 0.5375 0.0765 0.063 Uiso 1 2 i calc R . .
C2 C 0.0868(7) 0.3860(5) 0.1529(6) 0.0657(17) Uani 1 2 i d . . .
H2 H 0.1347 0.3220 0.1024 0.079 Uiso 1 2 i calc R . .
C3 C 0.0086(6) 0.3545(6) 0.2429(6) 0.0621(17) Uani 1 2 i d . . .
H3 H 0.0039 0.2675 0.2557 0.075 Uiso 1 2 i calc R . .
C4 C -0.0654(6) 0.4526(5) 0.3167(5) 0.0506(14) Uani 1 2 i d . . .
C5 C -0.1480(7) 0.4265(7) 0.4146(6) 0.0664(18) Uani 1 2 i d . . .
H5 H -0.1555 0.3408 0.4298 0.080 Uiso 1 2 i calc R . .
C6 C -0.2149(7) 0.5215(7) 0.4849(6) 0.0695(19) Uani 1 2 i d . . .
H6 H -0.2674 0.5002 0.5480 0.083 Uiso 1 2 i calc R . .
C7 C -0.2075(5) 0.6556(6) 0.4652(5) 0.0493(14) Uani 1 2 i d . . .
C8 C -0.2717(6) 0.7571(7) 0.5371(5) 0.0630(17) Uani 1 2 i d . . .
H8 H -0.3261 0.7407 0.6007 0.076 Uiso 1 2 i calc R . .
C9 C -0.2561(6) 0.8799(7) 0.5158(5) 0.0582(15) Uani 1 2 i d . . .
H9A H -0.2984 0.9476 0.5645 0.070 Uiso 1 2 i calc R . .
C10 C -0.1746(5) 0.9026(6) 0.4188(4) 0.0463(13) Uani 1 2 i d . . .
H10 H -0.1625 0.9863 0.4056 0.056 Uiso 1 2 i calc R . .
C11 C -0.1269(5) 0.6866(5) 0.3678(4) 0.0374(11) Uani 1 2 i d . . .
C12 C -0.0549(5) 0.5842(5) 0.2928(4) 0.0383(12) Uani 1 2 i d . . .
C13 C -0.2125(4) 0.9277(4) -0.0277(4) 0.0314(11) Uani 1 2 i d . . .
C14 C -0.3364(5) 0.9579(5) -0.1048(4) 0.0374(11) Uani 1 2 i d . . .
C15 C -0.4225(6) 0.8890(6) -0.1044(6) 0.0586(16) Uani 1 2 i d . . .
H15 H -0.4165 0.8087 -0.0533 0.070 Uiso 1 2 i calc R . .
C16 C -0.5246(6) 0.9656(8) -0.1990(6) 0.0699(19) Uani 1 2 i d . . .
H16 H -0.5987 0.9443 -0.2214 0.084 Uiso 1 2 i calc R . .
C17 C -0.4951(6) 1.0716(8) -0.2485(6) 0.0746(19) Uani 1 2 i d . . .
H17 H -0.5462 1.1381 -0.3121 0.090 Uiso 1 2 i calc R . .
C18 C 0.1920(5) 0.7890(5) -0.1085(4) 0.0350(11) Uani 1 2 i d . . .
O6 O 0.3448(13) 0.5504(10) -0.0919(8) 0.080(3) Uani 0.67(2) 2 i d PGDU A 1
C19 C 0.3035(12) 0.6803(10) -0.1591(10) 0.038(4) Uani 0.67(2) 2 i d PGDU A 1
C20 C 0.3783(15) 0.6714(12) -0.2633(11) 0.051(3) Uani 0.67(2) 2 i d PGDU A 1
H20A H 0.3710 0.7440 -0.3248 0.061 Uiso 0.67(2) 2 i calc PR A 1
C21 C 0.4659(11) 0.5359(14) -0.2605(11) 0.071(4) Uani 0.67(2) 2 i d PGDU A 1
H21A H 0.5283 0.5009 -0.3200 0.086 Uiso 0.67(2) 2 i calc PR A 1
C22 C 0.4452(12) 0.4611(8) -0.1546(11) 0.097(5) Uani 0.67(2) 2 i d PGDU A 1
H22A H 0.4911 0.3668 -0.1299 0.117 Uiso 0.67(2) 2 i calc PR A 1
C22' C 0.386(3) 0.537(3) -0.114(2) 0.067(7) Uani 0.33(2) 2 i d PGDU A 2
H22B H 0.3834 0.4859 -0.0380 0.080 Uiso 0.33(2) 2 i calc PR A 2
C19' C 0.300(3) 0.671(2) -0.154(2) 0.051(9) Uani 0.33(2) 2 i d PGDU A 2
O6' O 0.337(2) 0.7078(18) -0.270(2) 0.058(5) Uani 0.33(2) 2 i d PGDU A 2
C20' C 0.445(2) 0.596(3) -0.3009(18) 0.070(7) Uani 0.33(2) 2 i d PGDU A 2
H20B H 0.4904 0.5928 -0.3745 0.084 Uiso 0.33(2) 2 i calc PR A 2
C21' C 0.476(2) 0.490(2) -0.204(2) 0.064(7) Uani 0.33(2) 2 i d PGDU A 2
H21B H 0.5447 0.4030 -0.2012 0.077 Uiso 0.33(2) 2 i calc PRU A 2

loop_
_atom_site_aniso_label
_atom_site_aniso_U_11
_atom_site_aniso_U_22
_atom_site_aniso_U_33
_atom_site_aniso_U_23
_atom_site_aniso_U_13
_atom_site_aniso_U_12
Sm1 0.03231(14) 0.02451(12) 0.02736(13) -0.00522(9) 0.00288(9) -0.01117(10)
N1 0.051(3) 0.027(2) 0.036(2) -0.0036(18) -0.006(2) -0.015(2)
N2 0.041(2) 0.039(2) 0.030(2) -0.0017(19) -0.0004(18) -0.016(2)
N3 0.064(3) 0.065(3) 0.036(3) 0.009(2) -0.006(2) -0.044(3)
O1 0.0345(18) 0.0466(19) 0.042(2) -0.0103(16) 0.0011(15) -0.0239(17)
O2 0.043(2) 0.043(2) 0.049(2) 0.0030(18) -0.0027(17) -0.0227(17)
O3 0.048(2) 0.076(3) 0.059(3) 0.007(2) -0.012(2) -0.024(2)
O4 0.057(2) 0.0304(18) 0.038(2) -0.0091(16) 0.0161(17) -0.0118(17)
O5 0.044(2) 0.0292(18) 0.0382(19) -0.0063(16) 0.0089(16) -0.0073(16)
O7 0.052(2) 0.054(2) 0.047(2) -0.018(2) 0.0015(19) -0.019(2)
O8 0.056(2) 0.042(2) 0.059(2) 0.0028(19) -0.018(2) -0.0193(19)
O9 0.092(3) 0.103(4) 0.052(3) 0.017(2) -0.038(2) -0.056(3)
C1 0.072(4) 0.035(3) 0.047(3) -0.007(3) -0.002(3) -0.017(3)
C2 0.096(5) 0.031(3) 0.070(4) -0.015(3) -0.006(4) -0.021(3)
C3 0.085(5) 0.037(3) 0.072(4) 0.005(3) -0.033(4) -0.035(3)
C4 0.057(4) 0.044(3) 0.058(4) 0.009(3) -0.025(3) -0.032(3)
C5 0.072(4) 0.064(4) 0.075(5) 0.020(4) -0.014(4) -0.049(4)
C6 0.065(4) 0.082(5) 0.068(4) 0.028(4) -0.005(3) -0.049(4)
C7 0.042(3) 0.066(4) 0.040(3) 0.009(3) -0.006(3) -0.026(3)
C8 0.057(4) 0.099(5) 0.037(3) 0.007(3) 0.008(3) -0.040(4)
C9 0.056(4) 0.080(4) 0.039(3) -0.015(3) 0.010(3) -0.024(3)
C10 0.052(3) 0.054(3) 0.036(3) -0.008(3) 0.012(3) -0.023(3)
C11 0.038(3) 0.045(3) 0.031(3) 0.008(2) -0.007(2) -0.023(2)
C12 0.045(3) 0.036(3) 0.036(3) 0.009(2) -0.020(2) -0.022(2)
C13 0.027(2) 0.027(2) 0.044(3) -0.015(2) 0.005(2) -0.011(2)
C14 0.032(3) 0.041(3) 0.041(3) -0.009(2) -0.001(2) -0.014(2)
C15 0.049(4) 0.062(4) 0.076(4) -0.015(3) 0.004(3) -0.032(3)
C16 0.037(3) 0.106(6) 0.078(5) -0.033(4) -0.004(3) -0.032(4)
C17 0.044(4) 0.113(6) 0.057(4) -0.007(4) -0.020(3) -0.019(4)
C18 0.036(3) 0.035(3) 0.037(3) -0.016(2) 0.005(2) -0.013(2)
O6 0.104(8) 0.039(4) 0.053(4) -0.011(4) 0.031(4) 0.023(4)
C19 0.040(7) 0.037(6) 0.035(7) -0.010(6) -0.002(6) -0.013(6)
C20 0.032(8) 0.059(7) 0.053(6) -0.025(6) 0.022(5) -0.003(6)
C21 0.064(7) 0.063(9) 0.052(8) -0.007(7) 0.016(6) 0.016(6)
C22 0.116(10) 0.054(7) 0.070(9) -0.012(6) 0.039(7) 0.025(7)
C22' 0.066(13) 0.053(12) 0.047(11) -0.019(10) 0.015(10) 0.019(11)
C19' 0.048(14) 0.036(13) 0.051(14) -0.008(12) 0.018(13) 0.003(12)
O6' 0.031(11) 0.058(9) 0.077(10) -0.036(7) 0.019(7) 0.001(7)
C20' 0.048(12) 0.071(15) 0.073(14) -0.007(12) 0.008(11) -0.005(11)
C21' 0.061(11) 0.040(10) 0.057(14) -0.012(11) 0.025(11) 0.021(9)

loop_
_geom_bond_atom_site_label_1
_geom_bond_atom_site_label_2
_geom_bond_distance
_geom_bond_site_symmetry_2
_geom_bond_publ_flag
Sm1 O4 2.370(3) . ?
Sm1 O1 2.372(3) 2_575 ?
Sm1 O5 2.399(3) 2_575 ?
Sm1 O2 2.467(3) . ?
Sm1 O8 2.480(4) . ?
Sm1 O7 2.558(3) . ?
Sm1 N2 2.603(4) . ?
Sm1 N1 2.615(4) . ?
Sm1 O1 2.692(3) . ?
Sm1 N3 2.938(5) . ?
Sm1 C13 2.940(5) . ?
Sm1 Sm1 3.9928(12) 2_575 ?
N1 C1 1.322(6) . ?
N1 C12 1.360(6) . ?
N2 C10 1.323(6) . ?
N2 C11 1.365(6) . ?
N3 O9 1.235(5) . ?
N3 O7 1.264(6) . ?
N3 O8 1.270(5) . ?
O1 C13 1.281(5) . ?
O1 Sm1 2.372(3) 2_575 ?
O2 C13 1.241(5) . ?
O3 C14 1.354(6) . ?
O3 C17 1.383(6) . ?
O4 C18 1.264(5) . ?
O5 C18 1.260(5) . ?
O5 Sm1 2.399(3) 2_575 ?
C1 C2 1.407(7) . ?
C1 H1 0.9300 . ?
C2 C3 1.355(8) . ?
C2 H2 0.9300 . ?
C3 C4 1.400(8) . ?
C3 H3 0.9300 . ?
C4 C12 1.423(6) . ?
C4 C5 1.428(8) . ?
C5 C6 1.336(8) . ?
C5 H5 0.9300 . ?
C6 C7 1.435(8) . ?
C6 H6 0.9300 . ?
C7 C8 1.388(8) . ?
C7 C11 1.426(6) . ?
C8 C9 1.356(8) . ?
C8 H8 0.9300 . ?
C9 C10 1.402(7) . ?
C9 H9A 0.9300 . ?
C10 H10 0.9300 . ?
C11 C12 1.433(7) . ?
C13 C14 1.468(6) . ?
C14 C15 1.351(6) . ?
C15 C16 1.428(8) . ?
C15 H15 0.9300 . ?
C16 C17 1.311(8) . ?
C16 H16 0.9300 . ?
C17 H17 0.9300 . ?
C18 C19 1.462(8) . ?
C18 C19' 1.478(14) . ?
O6 C22 1.373(4) . ?
O6 C19 1.377(4) . ?
C19 C20 1.372(4) . ?
C20 C21 1.375(4) . ?
C20 H20A 0.9300 . ?
C21 C22 1.376(4) . ?
C21 H21A 0.9300 . ?
C22 H22A 0.9300 . ?
C22' C21' 1.371(5) . ?
C22' C19' 1.376(5) . ?
C22' H22B 0.9300 . ?
C19' O6' 1.374(5) . ?
O6' C20' 1.373(5) . ?
C20' C21' 1.377(5) . ?
C20' H20B 0.9300 . ?
C21' H21B 0.9300 . ?
